data_7062273
loop_
_publ_author_name
'Ma\/lecki, Marcin S.'
'Dopieralski, Przemys\/law'
'Gulia, Nurbey'
'Pigulski, Bart\/lomiej'
'Lis, Tadeusz'
'Szafert, S\/lawomir'

_publ_section_title
;
 Better big or strained? Deformations of shape persistent arylene
 butadiynylene macrocycles
;
_journal_issue 13
_journal_name_full 'New Journal of Chemistry'
_journal_page_first 6086
_journal_page_last 6094
_journal_paper_doi 10.1039/D3NJ00155E
_journal_volume 47
_journal_year 2023
_chemical_formula_moiety 'C75 H70 O5, 0.608(C7 H16)'
_chemical_formula_sum 'C79.25 H79.71 O5'
_chemical_formula_weight 1112.14
_space_group_crystal_system monoclinic
_space_group_IT_number 14
_space_group_name_Hall '-P 2ybc'
_space_group_name_H-M_alt 'P 1 21/c 1'
_atom_sites_solution_hydrogens geom
_atom_sites_solution_primary dual
_audit_creation_date 2022-10-14
_audit_creation_method
;
Olex2 1.5
(compiled 2022.04.07 svn.rca3783a0 for OlexSys, GUI svn.r6498)
;
_audit_update_record
;
2022-10-14 deposited with the CCDC.	2023-02-15 downloaded from the CCDC.
;
_cell_angle_alpha 90
_cell_angle_beta 100.749(14)
_cell_angle_gamma 90
_cell_formula_units_Z 4
_cell_length_a 13.1140(11)
_cell_length_b 22.1265(19)
_cell_length_c 24.9668(19)
_cell_measurement_reflns_used 2217
_cell_measurement_temperature 103(4)
_cell_measurement_theta_max 29.8147
_cell_measurement_theta_min 2.8376
_cell_volume 7117.4(11)
_computing_cell_refinement
;
CrysAlisPro, Agilent Technologies,
Version 1.171.36.20 (release 27-06-2012 CrysAlis171 .NET)
(compiled Jul 11 2012,15:38:31)
;
_computing_data_collection
;
CrysAlisPro, Agilent Technologies,
Version 1.171.36.20 (release 27-06-2012 CrysAlis171 .NET)
(compiled Jul 11 2012,15:38:31)
;
_computing_data_reduction
;
CrysAlisPro, Agilent Technologies,
Version 1.171.36.20 (release 27-06-2012 CrysAlis171 .NET)
(compiled Jul 11 2012,15:38:31)
;
_computing_molecular_graphics 'Olex2 1.5 (Dolomanov et al., 2009)'
_computing_publication_material 'Olex2 1.5 (Dolomanov et al., 2009)'
_computing_structure_refinement 'SHELXL 2018/3 (Sheldrick, 2015)'
_computing_structure_solution 'SHELXT 2018/2 (Sheldrick, 2018)'
_diffrn_ambient_temperature 103(4)
_diffrn_detector_area_resol_mean 10.3456
_diffrn_measured_fraction_theta_full 0.958
_diffrn_measured_fraction_theta_max 0.949
_diffrn_measurement_details
;
#__ type_ start__ end____ width___ exp.time_
  1 omega  -55.00   65.00   1.0000  200.0000
omega____ theta____ kappa____ phi______ frames
    -      -19.2780   63.0000 -147.0000 120

#__ type_ start__ end____ width___ exp.time_
  2 omega  -65.00    1.00   1.0000  350.0000
omega____ theta____ kappa____ phi______ frames
    -       18.0280  -37.0000  -60.0000 66
;
_diffrn_measurement_device_type 'Xcalibur, Ruby'
_diffrn_measurement_method '\w scans'
_diffrn_orient_matrix_UB_11 -0.0439934000
_diffrn_orient_matrix_UB_12 0.0192214000
_diffrn_orient_matrix_UB_13 -0.0035086000
_diffrn_orient_matrix_UB_21 -0.0189391000
_diffrn_orient_matrix_UB_22 -0.0134468000
_diffrn_orient_matrix_UB_23 -0.0257426000
_diffrn_orient_matrix_UB_31 -0.0271172000
_diffrn_orient_matrix_UB_32 -0.0218389000
_diffrn_orient_matrix_UB_33 0.0127241000
_diffrn_radiation_monochromator graphite
_diffrn_radiation_type 'Mo K\a'
_diffrn_radiation_wavelength 0.71073
_diffrn_reflns_av_R_equivalents 0.1161
_diffrn_reflns_av_unetI/netI 0.2623
_diffrn_reflns_Laue_measured_fraction_full 0.958
_diffrn_reflns_Laue_measured_fraction_max 0.949
_diffrn_reflns_limit_h_max 15
_diffrn_reflns_limit_h_min -13
_diffrn_reflns_limit_k_max 26
_diffrn_reflns_limit_k_min -27
_diffrn_reflns_limit_l_max 30
_diffrn_reflns_limit_l_min -18
_diffrn_reflns_number 26252
_diffrn_reflns_point_group_measured_fraction_full 0.958
_diffrn_reflns_point_group_measured_fraction_max 0.949
_diffrn_reflns_theta_full 25.000
_diffrn_reflns_theta_max 26.000
_diffrn_reflns_theta_min 2.843
_diffrn_source 'Enhance (Mo) X-ray Source'
_exptl_absorpt_coefficient_mu 0.063
_exptl_absorpt_correction_T_max 1.00000
_exptl_absorpt_correction_T_min 0.76563
_exptl_absorpt_correction_type multi-scan
_exptl_absorpt_process_details
;
CrysAlisPro, Agilent Technologies,
Version 1.171.36.20 (release 27-06-2012 CrysAlis171 .NET)
(compiled Jul 11 2012,15:38:31)
Empirical absorption correction using spherical harmonics,
 implemented in SCALE3 ABSPACK scaling algorithm.
;
_exptl_crystal_colour 'clear colourless'
_exptl_crystal_colour_lustre clear
_exptl_crystal_colour_primary colourless
_exptl_crystal_density_diffrn 1.038
_exptl_crystal_description block
_exptl_crystal_F_000 2381
_exptl_crystal_size_max 0.213
_exptl_crystal_size_mid 0.171
_exptl_crystal_size_min 0.078
_refine_diff_density_max 0.521
_refine_diff_density_min -0.359
_refine_diff_density_rms 0.089
_refine_ls_extinction_method none
_refine_ls_goodness_of_fit_ref 1.035
_refine_ls_hydrogen_treatment constr
_refine_ls_matrix_type full
_refine_ls_number_parameters 806
_refine_ls_number_reflns 13274
_refine_ls_number_restraints 42
_refine_ls_restrained_S_all 1.035
_refine_ls_R_factor_all 0.2856
_refine_ls_R_factor_gt 0.1427
_refine_ls_shift/su_max 0.001
_refine_ls_shift/su_mean 0.000
_refine_ls_structure_factor_coef Fsqd
_refine_ls_weighting_details 'w=1/[\s^2^(Fo^2^)+(0.0947P)^2^+38.1858P] where P=(Fo^2^+2Fc^2^)/3'
_refine_ls_weighting_scheme calc
_refine_ls_wR_factor_gt 0.3307
_refine_ls_wR_factor_ref 0.3806
_reflns_Friedel_coverage 0.000
_reflns_number_gt 5269
_reflns_number_total 13274
_reflns_threshold_expression 'I > 2\s(I)'
_cod_data_source_file d3nj00155e1.cif
_cod_data_source_block guliab
_cod_depositor_comments 'Adding full bibliography for 7062272--7062273.cif.'
_cod_database_code 7062273
_shelx_shelxl_version_number 2018/3
_shelx_space_group_comment
;
The symmetry employed for this shelxl refinement is uniquely defined
by the following loop, which should always be used as a source of
symmetry information in preference to the above space-group names.
They are only intended as comments.
;
_shelx_estimated_absorpt_t_max 0.995
_shelx_estimated_absorpt_t_min 0.987
_olex2_refinement_description
;
1. Fixed Uiso
 At 1.2 times of:
  All C(H) groups, All C(H,H) groups
 At 1.5 times of:
  All C(H,H,H) groups
2. Uiso/Uaniso restraints and constraints
Uanis(C76) \\sim Ueq, Uanis(C77) \\sim Ueq, Uanis(C78) \\sim Ueq, Uanis(C79)
\\sim Ueq, Uanis(C80) \\sim Ueq, Uanis(C81) \\sim Ueq, Uanis(C82) \\sim Ueq:
with sigma of 0.04 and sigma for terminal atoms of 0.04
3. Others
 Sof(C76)=Sof(H76A)=Sof(H76B)=Sof(H76C)=Sof(C77)=Sof(H77A)=Sof(H77B)=Sof(C78)=
 Sof(H78A)=Sof(H78B)=Sof(C79)=Sof(H79A)=Sof(H79B)=Sof(C82)=Sof(H82A)=Sof(H82B)=
 Sof(H82C)=Sof(C81)=Sof(H81A)=Sof(H81B)=Sof(C80)=Sof(H80A)=Sof(H80B)=FVAR(1)
4.a Secondary CH2 refined with riding coordinates:
 C77(H77A,H77B), C78(H78A,H78B), C79(H79A,H79B), C81(H81A,H81B), C80(H80A,H80B)
4.b Me refined with riding coordinates:
 C82(H82A,H82B,H82C)
4.c Aromatic/amide H refined with riding coordinates:
 C47(H47), C62(H62), C3(H3), C64(H64), C34(H34), C19(H19), C32(H32), C5(H5),
 C17(H17), C49(H49)
4.d Idealised Me refined as rotating group:
 C56(H56A,H56B,H56C), C10(H10A,H10B,H10C), C9(H9A,H9B,H9C), C24(H24A,H24B,
 H24C), C25(H25A,H25B,H25C), C11(H11A,H11B,H11C), C26(H26A,H26B,H26C), C41(H41A,
 H41B,H41C), C37(H37A,H37B,H37C), C54(H54A,H54B,H54C), C39(H39A,H39B,H39C),
 C70(H70A,H70B,H70C), C69(H69A,H69B,H69C), C55(H55A,H55B,H55C), C22(H22A,H22B,
 H22C), C71(H71A,H71B,H71C), C40(H40A,H40B,H40C), C7(H7A,H7B,H7C), C52(H52A,
 H52B,H52C), C67(H67A,H67B,H67C), C76(H76A,H76B,H76C)
;
_olex2_submission_special_instructions 'No special instructions were received'

loop_
_space_group_symop_operation_xyz
'x, y, z'
'-x, y+1/2, -z+1/2'
'-x, -y, -z'
'x, -y-1/2, z-1/2'

loop_
_atom_site_label
_atom_site_type_symbol
_atom_site_fract_x
_atom_site_fract_y
_atom_site_fract_z
_atom_site_U_iso_or_equiv
_atom_site_adp_type
_atom_site_occupancy
_atom_site_site_symmetry_order
_atom_site_calc_flag
_atom_site_refinement_flags_posn
_atom_site_refinement_flags_adp
_atom_site_refinement_flags_occupancy
_atom_site_disorder_assembly
_atom_site_disorder_group
O3 O 0.4811(4) 0.4232(2) 0.2611(2) 0.0247(13) Uani 1 1 d . . . . .
O5 O 0.8788(5) 0.4570(2) 0.6678(2) 0.0340(15) Uani 1 1 d . . . . .
O1 O 0.6743(5) 0.6867(2) 0.6070(2) 0.0335(15) Uani 1 1 d . . . . .
O4 O 0.7619(5) 0.2820(2) 0.4580(2) 0.0329(15) Uani 1 1 d . . . . .
O2 O 0.4255(5) 0.6630(3) 0.3556(2) 0.0381(15) Uani 1 1 d . . . . .
C66 C 0.9152(7) 0.4358(3) 0.7189(3) 0.0268(19) Uani 1 1 d . . . . .
C4 C 0.6742(6) 0.8472(3) 0.6962(3) 0.0188(17) Uani 1 1 d . . . . .
C47 C 0.6771(6) 0.1239(3) 0.4347(3) 0.0206(17) Uani 1 1 d . . . . .
H47 H 0.639061 0.099893 0.406255 0.025 Uiso 1 1 calc R U . . .
C74 C 0.8208(7) 0.6427(3) 0.7302(3) 0.0245(19) Uani 1 1 d . . . . .
C63 C 0.9785(6) 0.3897(3) 0.8255(3) 0.0243(18) Uani 1 1 d . . . . .
C61 C 0.9405(6) 0.3739(3) 0.7270(3) 0.0203(17) Uani 1 1 d . . . . .
C62 C 0.9743(6) 0.3520(3) 0.7802(3) 0.0209(18) Uani 1 1 d . . . . .
H62 H 0.994628 0.310896 0.785476 0.025 Uiso 1 1 calc R U . . .
C42 C 0.4875(7) 0.2975(3) 0.2559(3) 0.0244(19) Uani 1 1 d . . . . .
C50 C 0.7891(6) 0.1949(3) 0.5169(3) 0.0203(17) Uani 1 1 d . . . . .
C35 C 0.4192(7) 0.3312(3) 0.2158(3) 0.0247(19) Uani 1 1 d . . . . .
C33 C 0.2732(7) 0.3336(3) 0.1395(3) 0.0242(19) Uani 1 1 d . . . . .
C3 C 0.6224(6) 0.8430(3) 0.6424(3) 0.0229(18) Uani 1 1 d . . . . .
H3 H 0.583878 0.876773 0.626073 0.027 Uiso 1 1 calc R U . . .
C43 C 0.5391(6) 0.2700(3) 0.2927(3) 0.0244(19) Uani 1 1 d . . . . .
C46 C 0.6904(7) 0.1861(3) 0.4255(3) 0.027(2) Uani 1 1 d . . . . .
C28 C 0.3127(6) 0.5985(3) 0.2283(3) 0.0251(19) Uani 1 1 d . . . . .
C45 C 0.6418(7) 0.2137(3) 0.3756(3) 0.0244(19) Uani 1 1 d . . . . .
C51 C 0.7469(6) 0.2213(3) 0.4675(3) 0.0253(19) Uani 1 1 d . . . . .
C57 C 0.8374(7) 0.2321(4) 0.5607(3) 0.029(2) Uani 1 1 d . . . . .
C73 C 0.8609(7) 0.5867(3) 0.7451(3) 0.028(2) Uani 1 1 d . . . . .
C2 C 0.6255(7) 0.7902(3) 0.6114(3) 0.026(2) Uani 1 1 d . . . . .
C64 C 0.9538(6) 0.4502(3) 0.8169(3) 0.0221(18) Uani 1 1 d . . . . .
H64 H 0.958479 0.476569 0.847260 0.026 Uiso 1 1 calc R U . . .
C34 C 0.3511(7) 0.3020(3) 0.1746(3) 0.0238(19) Uani 1 1 d . . . . .
H34 H 0.357449 0.259574 0.170177 0.029 Uiso 1 1 calc R U . . .
C30 C 0.3281(7) 0.4898(3) 0.1938(3) 0.0253(19) Uani 1 1 d . . . . .
C29 C 0.3208(7) 0.5416(3) 0.2075(3) 0.0253(19) Uani 1 1 d . . . . .
C6 C 0.7306(7) 0.7431(3) 0.6901(3) 0.026(2) Uani 1 1 d . . . . .
C19 C 0.2502(6) 0.7520(3) 0.2537(3) 0.0216(18) Uani 1 1 d . . . . .
H19 H 0.210227 0.746663 0.218160 0.026 Uiso 1 1 calc R U . . .
C12 C 0.5705(7) 0.7870(4) 0.5558(3) 0.029(2) Uani 1 1 d . . . . .
C1 C 0.6789(7) 0.7394(4) 0.6357(3) 0.028(2) Uani 1 1 d . . . . .
C18 C 0.2492(6) 0.8078(3) 0.2791(3) 0.0213(18) Uani 1 1 d . . . . .
C36 C 0.4139(6) 0.3942(3) 0.2218(3) 0.0211(18) Uani 1 1 d . . . . .
C59 C 0.9041(7) 0.3016(3) 0.6425(3) 0.0250(19) Uani 1 1 d . . . . .
C58 C 0.8721(7) 0.2640(3) 0.5990(3) 0.028(2) Uani 1 1 d . . . . .
C27 C 0.3078(6) 0.6467(3) 0.2502(3) 0.0256(19) Uani 1 1 d . . . . .
C31 C 0.3387(7) 0.4267(3) 0.1858(3) 0.026(2) Uani 1 1 d . . . . .
C32 C 0.2683(7) 0.3956(3) 0.1454(3) 0.0254(19) Uani 1 1 d . . . . .
H32 H 0.216540 0.417859 0.121675 0.031 Uiso 1 1 calc R U . . .
C5 C 0.7276(7) 0.7967(3) 0.7188(3) 0.026(2) Uani 1 1 d . . . . .
H5 H 0.763733 0.798723 0.755448 0.031 Uiso 1 1 calc R U . . .
C21 C 0.3673(7) 0.7093(3) 0.3311(3) 0.029(2) Uani 1 1 d . . . . .
C60 C 0.9269(7) 0.3334(4) 0.6810(3) 0.0257(19) Uani 1 1 d . . . . .
C75 C 0.7828(6) 0.6896(3) 0.7139(3) 0.0244(19) Uani 1 1 d . . . . .
C72 C 0.8914(7) 0.5356(3) 0.7552(3) 0.028(2) Uani 1 1 d . . . . .
C65 C 0.9220(7) 0.4732(3) 0.7641(3) 0.026(2) Uani 1 1 d . . . . .
C48 C 0.7185(6) 0.0971(3) 0.4845(3) 0.0250(19) Uani 1 1 d . . . . .
C68 C 1.0133(7) 0.3644(3) 0.8835(3) 0.0268(19) Uani 1 1 d . . . . .
C17 C 0.3102(7) 0.8141(4) 0.3307(3) 0.029(2) Uani 1 1 d . . . . .
H17 H 0.312573 0.852171 0.348476 0.035 Uiso 1 1 calc R U . . .
C49 C 0.7741(7) 0.1344(3) 0.5252(3) 0.0271(19) Uani 1 1 d . . . . .
H49 H 0.802247 0.117233 0.559703 0.032 Uiso 1 1 calc R U . . .
C16 C 0.3690(7) 0.7653(4) 0.3574(3) 0.029(2) Uani 1 1 d . . . . .
C20 C 0.3080(7) 0.7035(3) 0.2788(3) 0.0253(19) Uani 1 1 d . . . . .
C56 C 0.6842(8) 0.0198(4) 0.5533(3) 0.039(2) Uani 1 1 d . . . . .
H56A H 0.744537 0.032760 0.580205 0.059 Uiso 1 1 calc R U . . .
H56B H 0.670297 -0.023017 0.558882 0.059 Uiso 1 1 calc R U . . .
H56C H 0.623548 0.043881 0.557707 0.059 Uiso 1 1 calc R U . . .
C13 C 0.5264(7) 0.7851(4) 0.5094(3) 0.034(2) Uani 1 1 d . . . . .
C8 C 0.6685(7) 0.9042(3) 0.7301(3) 0.0250(19) Uani 1 1 d . . . . .
C44 C 0.5964(7) 0.2395(4) 0.3364(3) 0.031(2) Uani 1 1 d . . . . .
C53 C 0.7065(7) 0.0290(3) 0.4956(3) 0.028(2) Uani 1 1 d . . . . .
C10 C 0.7793(7) 0.9243(4) 0.7565(4) 0.038(2) Uani 1 1 d . . . . .
H10A H 0.813687 0.891749 0.779639 0.057 Uiso 1 1 calc R U . . .
H10B H 0.775481 0.960499 0.778662 0.057 Uiso 1 1 calc R U . . .
H10C H 0.818952 0.933465 0.727863 0.057 Uiso 1 1 calc R U . . .
C23 C 0.1877(7) 0.8606(4) 0.2492(3) 0.032(2) Uani 1 1 d . . . . .
C9 C 0.6139(8) 0.9560(3) 0.6982(3) 0.038(2) Uani 1 1 d . . . . .
H9A H 0.648732 0.965676 0.667782 0.057 Uiso 1 1 calc R U . . .
H9B H 0.615500 0.991309 0.721959 0.057 Uiso 1 1 calc R U . . .
H9C H 0.541614 0.944719 0.683898 0.057 Uiso 1 1 calc R U . . .
C14 C 0.4747(8) 0.7801(4) 0.4563(4) 0.037(2) Uani 1 1 d . . . . .
C24 C 0.1697(8) 0.9109(3) 0.2890(4) 0.037(2) Uani 1 1 d . . . . .
H24A H 0.133889 0.894049 0.316751 0.056 Uiso 1 1 calc R U . . .
H24B H 0.127002 0.942883 0.268928 0.056 Uiso 1 1 calc R U . . .
H24C H 0.236615 0.927768 0.306677 0.056 Uiso 1 1 calc R U . . .
C25 C 0.0811(7) 0.8382(4) 0.2194(4) 0.046(3) Uani 1 1 d . . . . .
H25A H 0.090132 0.812462 0.188720 0.069 Uiso 1 1 calc R U . . .
H25B H 0.037480 0.872938 0.205876 0.069 Uiso 1 1 calc R U . . .
H25C H 0.047732 0.814911 0.244776 0.069 Uiso 1 1 calc R U . . .
C11 C 0.6095(8) 0.8874(4) 0.7766(3) 0.038(2) Uani 1 1 d . . . . .
H11A H 0.539307 0.873560 0.760694 0.057 Uiso 1 1 calc R U . . .
H11B H 0.605095 0.922918 0.799428 0.057 Uiso 1 1 calc R U . . .
H11C H 0.646785 0.854993 0.798823 0.057 Uiso 1 1 calc R U . . .
C38 C 0.1950(7) 0.3002(4) 0.0965(3) 0.032(2) Uani 1 1 d . . . . .
C26 C 0.2486(7) 0.8866(4) 0.2081(3) 0.038(2) Uani 1 1 d . . . . .
H26A H 0.312176 0.905779 0.227538 0.057 Uiso 1 1 calc R U . . .
H26B H 0.206011 0.916720 0.185309 0.057 Uiso 1 1 calc R U . . .
H26C H 0.266700 0.854015 0.184960 0.057 Uiso 1 1 calc R U . . .
C15 C 0.4267(7) 0.7728(4) 0.4104(4) 0.034(2) Uani 1 1 d . . . . .
C41 C 0.1584(8) 0.2424(4) 0.1214(4) 0.046(3) Uani 1 1 d . . . . .
H41A H 0.217173 0.214691 0.131385 0.070 Uiso 1 1 calc R U . . .
H41B H 0.104205 0.222865 0.094674 0.070 Uiso 1 1 calc R U . . .
H41C H 0.130524 0.252832 0.153987 0.070 Uiso 1 1 calc R U . . .
C37 C 0.4435(8) 0.4308(4) 0.3114(3) 0.042(2) Uani 1 1 d . . . . .
H37A H 0.380928 0.456053 0.304834 0.063 Uiso 1 1 calc R U . . .
H37B H 0.497062 0.450434 0.338397 0.063 Uiso 1 1 calc R U . . .
H37C H 0.426797 0.391234 0.325088 0.063 Uiso 1 1 calc R U . . .
C54 C 0.6165(8) 0.0022(4) 0.4543(4) 0.043(2) Uani 1 1 d . . . . .
H54A H 0.553317 0.025631 0.454803 0.064 Uiso 1 1 calc R U . . .
H54B H 0.605326 -0.039887 0.464001 0.064 Uiso 1 1 calc R U . . .
H54C H 0.633474 0.003700 0.417712 0.064 Uiso 1 1 calc R U . . .
C39 C 0.0993(8) 0.3361(4) 0.0744(4) 0.048(3) Uani 1 1 d . . . . .
H39A H 0.068520 0.351247 0.104628 0.072 Uiso 1 1 calc R U . . .
H39B H 0.049109 0.310286 0.050857 0.072 Uiso 1 1 calc R U . . .
H39C H 0.117870 0.370306 0.053118 0.072 Uiso 1 1 calc R U . . .
C70 C 1.1305(7) 0.3662(4) 0.8982(3) 0.043(2) Uani 1 1 d . . . . .
H70A H 1.159808 0.337798 0.875016 0.065 Uiso 1 1 calc R U . . .
H70B H 1.152721 0.354767 0.936524 0.065 Uiso 1 1 calc R U . . .
H70C H 1.154883 0.407149 0.892552 0.065 Uiso 1 1 calc R U . . .
C69 C 0.9674(7) 0.4012(4) 0.9248(3) 0.041(2) Uani 1 1 d . . . . .
H69A H 0.994312 0.442543 0.925917 0.062 Uiso 1 1 calc R U . . .
H69B H 0.986615 0.382666 0.960898 0.062 Uiso 1 1 calc R U . . .
H69C H 0.891603 0.401922 0.913994 0.062 Uiso 1 1 calc R U . . .
C55 C 0.8056(8) -0.0038(4) 0.4907(4) 0.046(3) Uani 1 1 d . . . . .
H55A H 0.819734 0.001534 0.453780 0.069 Uiso 1 1 calc R U . . .
H55B H 0.797908 -0.046978 0.497830 0.069 Uiso 1 1 calc R U . . .
H55C H 0.863379 0.012710 0.517244 0.069 Uiso 1 1 calc R U . . .
C22 C 0.3681(9) 0.6160(4) 0.3760(4) 0.052(3) Uani 1 1 d . . . . .
H22A H 0.315604 0.600048 0.346210 0.078 Uiso 1 1 calc R U . . .
H22B H 0.333828 0.632409 0.404543 0.078 Uiso 1 1 calc R U . . .
H22C H 0.415415 0.583473 0.391201 0.078 Uiso 1 1 calc R U . . .
C71 C 0.9746(9) 0.2988(4) 0.8876(4) 0.052(3) Uani 1 1 d . . . . .
H71A H 0.898622 0.297995 0.878180 0.079 Uiso 1 1 calc R U . . .
H71B H 0.996997 0.283941 0.924916 0.079 Uiso 1 1 calc R U . . .
H71C H 1.003556 0.272978 0.862291 0.079 Uiso 1 1 calc R U . . .
C40 C 0.2485(9) 0.2839(5) 0.0490(4) 0.059(3) Uani 1 1 d . . . . .
H40A H 0.271758 0.320916 0.033376 0.089 Uiso 1 1 calc R U . . .
H40B H 0.199486 0.262400 0.020968 0.089 Uiso 1 1 calc R U . . .
H40C H 0.308469 0.257926 0.062140 0.089 Uiso 1 1 calc R U . . .
C7 C 0.7664(9) 0.6751(4) 0.5850(4) 0.059(3) Uani 1 1 d . . . . .
H7A H 0.771043 0.704340 0.556153 0.088 Uiso 1 1 calc R U . . .
H7B H 0.763195 0.634059 0.569970 0.088 Uiso 1 1 calc R U . . .
H7C H 0.827645 0.678823 0.614082 0.088 Uiso 1 1 calc R U . . .
C52 C 0.6761(9) 0.3194(4) 0.4661(4) 0.060(3) Uani 1 1 d . . . . .
H52A H 0.613334 0.307156 0.440620 0.090 Uiso 1 1 calc R U . . .
H52B H 0.691732 0.361804 0.459539 0.090 Uiso 1 1 calc R U . . .
H52C H 0.664936 0.314753 0.503591 0.090 Uiso 1 1 calc R U . . .
C67 C 0.9573(9) 0.4782(5) 0.6405(4) 0.061(3) Uani 1 1 d . . . . .
H67A H 0.925403 0.493143 0.604257 0.092 Uiso 1 1 calc R U . . .
H67B H 1.004957 0.445033 0.636654 0.092 Uiso 1 1 calc R U . . .
H67C H 0.995701 0.511017 0.661559 0.092 Uiso 1 1 calc R U . . .
C76 C 1.0157(19) 0.3476(11) 0.4912(10) 0.095(8) Uani 0.608(11) 1 d . U P . .
H76A H 1.053628 0.320837 0.470462 0.143 Uiso 0.608(11) 1 calc R U P . .
H76B H 0.972939 0.323263 0.511243 0.143 Uiso 0.608(11) 1 calc R U P . .
H76C H 1.065217 0.371530 0.516924 0.143 Uiso 0.608(11) 1 calc R U P . .
C77 C 0.954(2) 0.3849(12) 0.4565(8) 0.088(8) Uani 0.608(11) 1 d . U P . .
H77A H 0.902671 0.359961 0.432061 0.106 Uiso 0.608(11) 1 calc R U P . .
H77B H 0.997621 0.405339 0.433513 0.106 Uiso 0.608(11) 1 calc R U P . .
C78 C 0.900(2) 0.4301(11) 0.4802(10) 0.095(8) Uani 0.608(11) 1 d . U P . .
H78A H 0.951889 0.456735 0.502244 0.115 Uiso 0.608(11) 1 calc R U P . .
H78B H 0.861878 0.409563 0.505931 0.115 Uiso 0.608(11) 1 calc R U P . .
C79 C 0.821(2) 0.4709(14) 0.4432(12) 0.120(11) Uani 0.608(11) 1 d . U P . .
H79A H 0.858039 0.489491 0.416188 0.145 Uiso 0.608(11) 1 calc R U P . .
H79B H 0.766884 0.444267 0.422703 0.145 Uiso 0.608(11) 1 calc R U P . .
C82 C 0.653(3) 0.5953(19) 0.4533(16) 0.22(2) Uani 0.608(11) 1 d . U P . .
H82A H 0.605508 0.620745 0.427618 0.327 Uiso 0.608(11) 1 calc R U P . .
H82B H 0.613158 0.573680 0.476877 0.327 Uiso 0.608(11) 1 calc R U P . .
H82C H 0.705235 0.620813 0.475599 0.327 Uiso 0.608(11) 1 calc R U P . .
C81 C 0.699(2) 0.5553(16) 0.4254(11) 0.131(11) Uani 0.608(11) 1 d . U P . .
H81A H 0.739641 0.576664 0.401304 0.158 Uiso 0.608(11) 1 calc R U P . .
H81B H 0.647157 0.529322 0.402588 0.158 Uiso 0.608(11) 1 calc R U P . .
C80 C 0.770(2) 0.5182(13) 0.4662(9) 0.098(9) Uani 0.608(11) 1 d . U P . .
H80A H 0.822681 0.545028 0.487540 0.118 Uiso 0.608(11) 1 calc R U P . .
H80B H 0.728783 0.500333 0.491742 0.118 Uiso 0.608(11) 1 calc R U P . .

loop_
_atom_site_aniso_label
_atom_site_aniso_U_11
_atom_site_aniso_U_22
_atom_site_aniso_U_33
_atom_site_aniso_U_23
_atom_site_aniso_U_13
_atom_site_aniso_U_12
O3 0.023(3) 0.022(3) 0.026(3) -0.001(2) -0.001(3) 0.001(3)
O5 0.047(4) 0.030(3) 0.024(3) 0.004(3) 0.005(3) -0.003(3)
O1 0.045(4) 0.025(3) 0.030(3) -0.011(3) 0.008(3) 0.000(3)
O4 0.042(4) 0.020(3) 0.035(3) 0.002(3) 0.005(3) -0.003(3)
O2 0.039(4) 0.037(3) 0.035(3) 0.004(3) 0.000(3) 0.006(3)
C66 0.029(5) 0.029(4) 0.020(4) 0.007(4) 0.001(4) 0.004(4)
C4 0.027(5) 0.012(4) 0.018(4) 0.002(3) 0.004(4) -0.001(3)
C47 0.011(4) 0.022(4) 0.028(4) -0.005(4) 0.001(4) 0.001(3)
C74 0.030(5) 0.017(4) 0.032(4) 0.004(4) 0.019(4) -0.003(4)
C63 0.019(5) 0.021(4) 0.031(4) -0.004(4) -0.001(4) 0.001(4)
C61 0.019(5) 0.017(4) 0.027(4) 0.001(3) 0.010(4) 0.003(3)
C62 0.011(4) 0.026(4) 0.028(4) 0.006(4) 0.008(4) 0.004(4)
C42 0.036(5) 0.012(4) 0.025(4) -0.005(4) 0.006(4) -0.007(4)
C50 0.019(4) 0.023(4) 0.017(4) -0.003(3) 0.000(3) 0.000(4)
C35 0.036(5) 0.019(4) 0.021(4) 0.002(4) 0.011(4) 0.000(4)
C33 0.031(5) 0.020(4) 0.025(4) 0.004(4) 0.011(4) -0.004(4)
C3 0.016(4) 0.028(4) 0.027(4) 0.005(4) 0.011(4) 0.002(4)
C43 0.020(5) 0.023(4) 0.029(5) -0.004(4) 0.002(4) 0.001(4)
C46 0.028(5) 0.029(4) 0.026(4) 0.005(4) 0.009(4) 0.005(4)
C28 0.021(5) 0.021(4) 0.033(5) 0.003(4) 0.005(4) 0.001(4)
C45 0.032(5) 0.019(4) 0.021(4) -0.008(4) 0.001(4) 0.001(4)
C51 0.024(5) 0.026(4) 0.028(4) -0.015(4) 0.011(4) -0.003(4)
C57 0.028(5) 0.032(5) 0.029(5) -0.001(4) 0.011(4) 0.002(4)
C73 0.036(6) 0.021(4) 0.031(5) -0.005(4) 0.015(4) -0.010(4)
C2 0.030(5) 0.025(4) 0.027(4) 0.005(4) 0.010(4) 0.001(4)
C64 0.021(5) 0.019(4) 0.028(4) -0.002(4) 0.009(4) 0.000(4)
C34 0.034(5) 0.014(4) 0.024(4) 0.003(3) 0.009(4) -0.003(4)
C30 0.030(5) 0.025(4) 0.022(4) 0.001(4) 0.007(4) -0.003(4)
C29 0.027(5) 0.025(4) 0.023(4) -0.001(4) 0.002(4) -0.003(4)
C6 0.030(5) 0.024(4) 0.027(4) 0.010(4) 0.013(4) 0.004(4)
C19 0.020(5) 0.026(4) 0.015(4) -0.004(3) -0.006(3) -0.006(4)
C12 0.021(5) 0.038(5) 0.029(5) -0.008(4) 0.007(4) 0.001(4)
C1 0.027(5) 0.032(5) 0.028(4) -0.003(4) 0.013(4) -0.004(4)
C18 0.021(5) 0.020(4) 0.024(4) -0.002(3) 0.004(4) -0.006(4)
C36 0.014(4) 0.031(4) 0.018(4) -0.004(4) 0.000(4) 0.000(4)
C59 0.030(5) 0.021(4) 0.025(4) -0.001(4) 0.007(4) 0.003(4)
C58 0.026(5) 0.023(4) 0.036(5) 0.000(4) 0.010(4) -0.005(4)
C27 0.022(5) 0.027(4) 0.028(4) 0.008(4) 0.006(4) 0.005(4)
C31 0.034(5) 0.029(4) 0.019(4) 0.000(4) 0.014(4) -0.004(4)
C32 0.026(5) 0.030(4) 0.021(4) 0.006(4) 0.008(4) 0.002(4)
C5 0.037(5) 0.026(4) 0.017(4) -0.002(4) 0.008(4) -0.001(4)
C21 0.034(6) 0.023(4) 0.030(5) 0.001(4) 0.006(4) 0.004(4)
C60 0.026(5) 0.029(4) 0.021(4) 0.005(4) 0.003(4) 0.007(4)
C75 0.026(5) 0.021(4) 0.027(4) -0.007(4) 0.006(4) 0.001(4)
C72 0.039(6) 0.021(4) 0.023(4) -0.002(4) 0.006(4) -0.002(4)
C65 0.033(5) 0.013(4) 0.036(5) 0.007(4) 0.013(4) 0.007(4)
C48 0.024(5) 0.027(4) 0.026(4) 0.001(4) 0.009(4) 0.011(4)
C68 0.027(5) 0.028(4) 0.024(4) -0.005(4) 0.000(4) -0.005(4)
C17 0.031(5) 0.029(4) 0.029(4) -0.011(4) 0.010(4) -0.006(4)
C49 0.029(5) 0.028(4) 0.025(4) -0.002(4) 0.007(4) 0.004(4)
C16 0.022(5) 0.043(5) 0.019(4) -0.004(4) 0.000(4) -0.003(4)
C20 0.029(5) 0.022(4) 0.024(4) 0.002(4) 0.002(4) 0.003(4)
C56 0.051(7) 0.037(5) 0.032(5) 0.003(4) 0.015(5) -0.005(5)
C13 0.043(6) 0.033(5) 0.025(5) -0.010(4) 0.006(4) 0.002(5)
C8 0.024(5) 0.024(4) 0.026(4) 0.000(4) 0.003(4) 0.001(4)
C44 0.038(6) 0.029(5) 0.024(5) -0.007(4) 0.002(4) -0.003(4)
C53 0.036(6) 0.025(4) 0.023(4) 0.000(4) 0.009(4) 0.005(4)
C10 0.042(6) 0.023(4) 0.048(6) -0.006(4) 0.008(5) -0.009(4)
C23 0.033(5) 0.026(4) 0.037(5) 0.000(4) 0.005(4) 0.005(4)
C9 0.060(7) 0.022(4) 0.033(5) -0.004(4) 0.010(5) 0.004(5)
C14 0.035(6) 0.041(5) 0.040(6) -0.003(5) 0.019(5) 0.002(5)
C24 0.041(6) 0.025(4) 0.050(6) -0.003(4) 0.019(5) 0.011(4)
C25 0.031(6) 0.033(5) 0.066(7) -0.013(5) -0.013(5) 0.014(5)
C11 0.059(7) 0.027(4) 0.029(5) -0.001(4) 0.010(5) 0.003(5)
C38 0.042(6) 0.036(5) 0.017(4) 0.003(4) 0.005(4) 0.003(5)
C26 0.041(6) 0.033(5) 0.038(5) 0.002(4) 0.004(5) 0.008(5)
C15 0.034(6) 0.041(5) 0.029(5) 0.003(4) 0.007(5) 0.008(5)
C41 0.057(7) 0.030(5) 0.045(6) -0.003(5) -0.011(5) -0.021(5)
C37 0.056(7) 0.040(5) 0.031(5) -0.009(4) 0.008(5) -0.003(5)
C54 0.052(7) 0.029(5) 0.045(6) 0.008(5) 0.004(5) -0.002(5)
C39 0.046(6) 0.038(5) 0.051(6) 0.008(5) -0.018(5) -0.014(5)
C70 0.044(6) 0.058(6) 0.027(5) -0.003(5) 0.005(5) 0.012(5)
C69 0.036(6) 0.052(6) 0.033(5) 0.000(5) 0.002(5) 0.004(5)
C55 0.061(7) 0.023(4) 0.055(6) 0.000(5) 0.013(6) 0.007(5)
C22 0.074(8) 0.033(5) 0.050(6) 0.028(5) 0.017(6) 0.011(5)
C71 0.092(9) 0.035(5) 0.025(5) 0.008(4) -0.002(5) -0.014(6)
C40 0.053(7) 0.090(8) 0.037(6) -0.022(6) 0.018(6) -0.029(7)
C7 0.095(10) 0.040(6) 0.048(6) -0.013(5) 0.031(7) 0.009(6)
C52 0.094(10) 0.021(5) 0.073(8) -0.007(5) 0.032(8) 0.015(6)
C67 0.073(9) 0.075(8) 0.036(6) 0.022(6) 0.011(6) -0.009(7)
C76 0.093(18) 0.119(18) 0.079(15) 0.020(14) 0.033(14) 0.011(15)
C77 0.097(18) 0.127(19) 0.045(11) -0.006(13) 0.025(12) -0.065(15)
C78 0.11(2) 0.102(17) 0.086(16) -0.030(15) 0.041(16) -0.051(15)
C79 0.12(2) 0.13(2) 0.108(19) -0.008(18) 0.018(18) -0.095(18)
C82 0.18(3) 0.26(3) 0.16(3) -0.10(3) -0.08(2) 0.00(3)
C81 0.12(2) 0.19(3) 0.067(15) 0.007(19) -0.023(16) -0.07(2)
C80 0.104(19) 0.13(2) 0.060(14) -0.005(14) 0.006(14) -0.058(16)

loop_
_atom_type_symbol
_atom_type_description
_atom_type_scat_dispersion_real
_atom_type_scat_dispersion_imag
_atom_type_scat_source
C C 0.0033 0.0016 'International Tables Vol C Tables 4.2.6.8 and 6.1.1.4'
H H 0.0000 0.0000 'International Tables Vol C Tables 4.2.6.8 and 6.1.1.4'
O O 0.0106 0.0060 'International Tables Vol C Tables 4.2.6.8 and 6.1.1.4'

loop_
_geom_angle_atom_site_label_1
_geom_angle_atom_site_label_2
_geom_angle_atom_site_label_3
_geom_angle
_geom_angle_site_symmetry_1
_geom_angle_site_symmetry_3
_geom_angle_publ_flag
C36 O3 C37 113.9(6) . . ?
C66 O5 C67 114.0(7) . . ?
C1 O1 C7 113.2(7) . . ?
C51 O4 C52 113.2(6) . . ?
C21 O2 C22 114.8(7) . . ?
O5 C66 C61 120.0(7) . . ?
O5 C66 C65 121.0(7) . . ?
C65 C66 C61 118.8(7) . . ?
C3 C4 C8 121.6(7) . . ?
C5 C4 C3 117.3(7) . . ?
C5 C4 C8 121.0(7) . . ?
C46 C47 H47 119.3 . . ?
C48 C47 H47 119.3 . . ?
C48 C47 C46 121.4(8) . . ?
C75 C74 C73 175.4(9) . . ?
C62 C63 C68 120.3(7) . . ?
C64 C63 C62 118.6(7) . . ?
C64 C63 C68 121.1(7) . . ?
C66 C61 C60 119.8(7) . . ?
C62 C61 C66 119.5(7) . . ?
C62 C61 C60 120.6(6) . . ?
C63 C62 C61 121.1(7) . . ?
C63 C62 H62 119.5 . . ?
C61 C62 H62 119.5 . . ?
C43 C42 C35 174.2(8) . . ?
C51 C50 C57 119.3(7) . . ?
C49 C50 C51 120.1(7) . . ?
C49 C50 C57 120.2(7) . . ?
C34 C35 C42 120.6(7) . . ?
C34 C35 C36 120.2(8) . . ?
C36 C35 C42 118.8(8) . . ?
C34 C33 C38 120.8(7) . . ?
C32 C33 C34 118.1(8) . . ?
C32 C33 C38 121.1(8) . . ?
C4 C3 H3 119.1 . . ?
C4 C3 C2 121.9(7) . . ?
C2 C3 H3 119.1 . . ?
C42 C43 C44 177.8(8) . . ?
C47 C46 C45 120.7(8) . . ?
C51 C46 C47 119.1(7) . . ?
C51 C46 C45 120.1(7) . . ?
C27 C28 C29 175.5(9) . . ?
C44 C45 C46 174.5(8) . . ?
O4 C51 C46 118.9(7) . . ?
C50 C51 O4 121.1(7) . . ?
C50 C51 C46 120.0(7) . . ?
C58 C57 C50 175.7(9) . . ?
C72 C73 C74 175.4(10) . . ?
C3 C2 C12 120.6(7) . . ?
C1 C2 C3 119.4(7) . . ?
C1 C2 C12 119.9(7) . . ?
C63 C64 H64 119.4 . . ?
C63 C64 C65 121.1(7) . . ?
C65 C64 H64 119.4 . . ?
C35 C34 C33 121.5(7) . . ?
C35 C34 H34 119.2 . . ?
C33 C34 H34 119.2 . . ?
C29 C30 C31 171.7(8) . . ?
C30 C29 C28 174.2(8) . . ?
C1 C6 C75 117.3(7) . . ?
C5 C6 C1 119.6(7) . . ?
C5 C6 C75 123.1(7) . . ?
C18 C19 H19 119.0 . . ?
C18 C19 C20 122.0(7) . . ?
C20 C19 H19 119.0 . . ?
C13 C12 C2 178.6(10) . . ?
O1 C1 C2 119.1(7) . . ?
O1 C1 C6 121.7(7) . . ?
C6 C1 C2 119.1(7) . . ?
C19 C18 C17 117.3(7) . . ?
C19 C18 C23 120.3(7) . . ?
C17 C18 C23 122.2(7) . . ?
O3 C36 C35 120.6(7) . . ?
O3 C36 C31 120.5(7) . . ?
C31 C36 C35 118.9(8) . . ?
C60 C59 C58 176.4(9) . . ?
C57 C58 C59 175.7(9) . . ?
C28 C27 C20 176.3(9) . . ?
C36 C31 C30 119.3(8) . . ?
C36 C31 C32 119.7(7) . . ?
C32 C31 C30 120.7(8) . . ?
C33 C32 C31 121.5(8) . . ?
C33 C32 H32 119.3 . . ?
C31 C32 H32 119.3 . . ?
C4 C5 C6 122.7(7) . . ?
C4 C5 H5 118.7 . . ?
C6 C5 H5 118.7 . . ?
O2 C21 C16 120.0(8) . . ?
O2 C21 C20 121.4(7) . . ?
C20 C21 C16 118.5(8) . . ?
C59 C60 C61 172.6(9) . . ?
C74 C75 C6 174.5(9) . . ?
C73 C72 C65 175.9(10) . . ?
C66 C65 C64 120.7(7) . . ?
C66 C65 C72 118.1(7) . . ?
C64 C65 C72 121.2(7) . . ?
C47 C48 C49 117.3(7) . . ?
C47 C48 C53 122.6(7) . . ?
C49 C48 C53 120.1(7) . . ?
C63 C68 C71 111.0(7) . . ?
C70 C68 C63 109.1(7) . . ?
C70 C68 C69 109.6(7) . . ?
C70 C68 C71 109.9(8) . . ?
C69 C68 C63 110.9(7) . . ?
C69 C68 C71 106.3(7) . . ?
C18 C17 H17 119.1 . . ?
C18 C17 C16 121.8(7) . . ?
C16 C17 H17 119.1 . . ?
C50 C49 C48 122.2(8) . . ?
C50 C49 H49 118.9 . . ?
C48 C49 H49 118.9 . . ?
C21 C16 C17 119.5(7) . . ?
C21 C16 C15 120.3(8) . . ?
C15 C16 C17 120.3(8) . . ?
C19 C20 C27 119.7(7) . . ?
C19 C20 C21 120.8(7) . . ?
C21 C20 C27 119.5(7) . . ?
H56A C56 H56B 109.5 . . ?
H56A C56 H56C 109.5 . . ?
H56B C56 H56C 109.5 . . ?
C53 C56 H56A 109.5 . . ?
C53 C56 H56B 109.5 . . ?
C53 C56 H56C 109.5 . . ?
C12 C13 C14 177.3(10) . . ?
C4 C8 C10 109.5(7) . . ?
C4 C8 C11 107.3(6) . . ?
C10 C8 C11 108.0(7) . . ?
C9 C8 C4 113.9(7) . . ?
C9 C8 C10 109.0(7) . . ?
C9 C8 C11 109.0(7) . . ?
C45 C44 C43 176.6(9) . . ?
C56 C53 C48 109.8(6) . . ?
C54 C53 C48 110.4(7) . . ?
C54 C53 C56 108.8(7) . . ?
C55 C53 C48 109.6(7) . . ?
C55 C53 C56 109.2(7) . . ?
C55 C53 C54 109.0(7) . . ?
C8 C10 H10A 109.5 . . ?
C8 C10 H10B 109.5 . . ?
C8 C10 H10C 109.5 . . ?
H10A C10 H10B 109.5 . . ?
H10A C10 H10C 109.5 . . ?
H10B C10 H10C 109.5 . . ?
C18 C23 C24 111.5(7) . . ?
C18 C23 C25 109.7(7) . . ?
C25 C23 C24 108.0(7) . . ?
C26 C23 C18 108.7(7) . . ?
C26 C23 C24 109.0(7) . . ?
C26 C23 C25 109.9(8) . . ?
C8 C9 H9A 109.5 . . ?
C8 C9 H9B 109.5 . . ?
C8 C9 H9C 109.5 . . ?
H9A C9 H9B 109.5 . . ?
H9A C9 H9C 109.5 . . ?
H9B C9 H9C 109.5 . . ?
C15 C14 C13 176.5(10) . . ?
C23 C24 H24A 109.5 . . ?
C23 C24 H24B 109.5 . . ?
C23 C24 H24C 109.5 . . ?
H24A C24 H24B 109.5 . . ?
H24A C24 H24C 109.5 . . ?
H24B C24 H24C 109.5 . . ?
C23 C25 H25A 109.5 . . ?
C23 C25 H25B 109.5 . . ?
C23 C25 H25C 109.5 . . ?
H25A C25 H25B 109.5 . . ?
H25A C25 H25C 109.5 . . ?
H25B C25 H25C 109.5 . . ?
C8 C11 H11A 109.5 . . ?
C8 C11 H11B 109.5 . . ?
C8 C11 H11C 109.5 . . ?
H11A C11 H11B 109.5 . . ?
H11A C11 H11C 109.5 . . ?
H11B C11 H11C 109.5 . . ?
C33 C38 C41 109.7(7) . . ?
C39 C38 C33 114.0(7) . . ?
C39 C38 C41 106.7(8) . . ?
C39 C38 C40 108.2(8) . . ?
C40 C38 C33 108.3(7) . . ?
C40 C38 C41 109.9(7) . . ?
C23 C26 H26A 109.5 . . ?
C23 C26 H26B 109.5 . . ?
C23 C26 H26C 109.5 . . ?
H26A C26 H26B 109.5 . . ?
H26A C26 H26C 109.5 . . ?
H26B C26 H26C 109.5 . . ?
C14 C15 C16 178.5(10) . . ?
C38 C41 H41A 109.5 . . ?
C38 C41 H41B 109.5 . . ?
C38 C41 H41C 109.5 . . ?
H41A C41 H41B 109.5 . . ?
H41A C41 H41C 109.5 . . ?
H41B C41 H41C 109.5 . . ?
O3 C37 H37A 109.5 . . ?
O3 C37 H37B 109.5 . . ?
O3 C37 H37C 109.5 . . ?
H37A C37 H37B 109.5 . . ?
H37A C37 H37C 109.5 . . ?
H37B C37 H37C 109.5 . . ?
C53 C54 H54A 109.5 . . ?
C53 C54 H54B 109.5 . . ?
C53 C54 H54C 109.5 . . ?
H54A C54 H54B 109.5 . . ?
H54A C54 H54C 109.5 . . ?
H54B C54 H54C 109.5 . . ?
C38 C39 H39A 109.5 . . ?
C38 C39 H39B 109.5 . . ?
C38 C39 H39C 109.5 . . ?
H39A C39 H39B 109.5 . . ?
H39A C39 H39C 109.5 . . ?
H39B C39 H39C 109.5 . . ?
C68 C70 H70A 109.5 . . ?
C68 C70 H70B 109.5 . . ?
C68 C70 H70C 109.5 . . ?
H70A C70 H70B 109.5 . . ?
H70A C70 H70C 109.5 . . ?
H70B C70 H70C 109.5 . . ?
C68 C69 H69A 109.5 . . ?
C68 C69 H69B 109.5 . . ?
C68 C69 H69C 109.5 . . ?
H69A C69 H69B 109.5 . . ?
H69A C69 H69C 109.5 . . ?
H69B C69 H69C 109.5 . . ?
C53 C55 H55A 109.5 . . ?
C53 C55 H55B 109.5 . . ?
C53 C55 H55C 109.5 . . ?
H55A C55 H55B 109.5 . . ?
H55A C55 H55C 109.5 . . ?
H55B C55 H55C 109.5 . . ?
O2 C22 H22A 109.5 . . ?
O2 C22 H22B 109.5 . . ?
O2 C22 H22C 109.5 . . ?
H22A C22 H22B 109.5 . . ?
H22A C22 H22C 109.5 . . ?
H22B C22 H22C 109.5 . . ?
C68 C71 H71A 109.5 . . ?
C68 C71 H71B 109.5 . . ?
C68 C71 H71C 109.5 . . ?
H71A C71 H71B 109.5 . . ?
H71A C71 H71C 109.5 . . ?
H71B C71 H71C 109.5 . . ?
C38 C40 H40A 109.5 . . ?
C38 C40 H40B 109.5 . . ?
C38 C40 H40C 109.5 . . ?
H40A C40 H40B 109.5 . . ?
H40A C40 H40C 109.5 . . ?
H40B C40 H40C 109.5 . . ?
O1 C7 H7A 109.5 . . ?
O1 C7 H7B 109.5 . . ?
O1 C7 H7C 109.5 . . ?
H7A C7 H7B 109.5 . . ?
H7A C7 H7C 109.5 . . ?
H7B C7 H7C 109.5 . . ?
O4 C52 H52A 109.5 . . ?
O4 C52 H52B 109.5 . . ?
O4 C52 H52C 109.5 . . ?
H52A C52 H52B 109.5 . . ?
H52A C52 H52C 109.5 . . ?
H52B C52 H52C 109.5 . . ?
O5 C67 H67A 109.5 . . ?
O5 C67 H67B 109.5 . . ?
O5 C67 H67C 109.5 . . ?
H67A C67 H67B 109.5 . . ?
H67A C67 H67C 109.5 . . ?
H67B C67 H67C 109.5 . . ?
H76A C76 H76B 109.5 . . ?
H76A C76 H76C 109.5 . . ?
H76B C76 H76C 109.5 . . ?
C77 C76 H76A 109.5 . . ?
C77 C76 H76B 109.5 . . ?
C77 C76 H76C 109.5 . . ?
C76 C77 H77A 108.1 . . ?
C76 C77 H77B 108.1 . . ?
C76 C77 C78 117(2) . . ?
H77A C77 H77B 107.3 . . ?
C78 C77 H77A 108.1 . . ?
C78 C77 H77B 108.1 . . ?
C77 C78 H78A 107.4 . . ?
C77 C78 H78B 107.4 . . ?
C77 C78 C79 120(2) . . ?
H78A C78 H78B 107.0 . . ?
C79 C78 H78A 107.4 . . ?
C79 C78 H78B 107.4 . . ?
C78 C79 H79A 107.3 . . ?
C78 C79 H79B 107.3 . . ?
H79A C79 H79B 106.9 . . ?
C80 C79 C78 120(3) . . ?
C80 C79 H79A 107.3 . . ?
C80 C79 H79B 107.3 . . ?
H82A C82 H82B 109.5 . . ?
H82A C82 H82C 109.5 . . ?
H82B C82 H82C 109.5 . . ?
C81 C82 H82A 109.5 . . ?
C81 C82 H82B 109.5 . . ?
C81 C82 H82C 109.5 . . ?
C82 C81 H81A 110.3 . . ?
C82 C81 H81B 110.3 . . ?
C82 C81 C80 107(3) . . ?
H81A C81 H81B 108.6 . . ?
C80 C81 H81A 110.3 . . ?
C80 C81 H81B 110.3 . . ?
C79 C80 C81 114(3) . . ?
C79 C80 H80A 108.7 . . ?
C79 C80 H80B 108.7 . . ?
C81 C80 H80A 108.7 . . ?
C81 C80 H80B 108.7 . . ?
H80A C80 H80B 107.6 . . ?

loop_
_geom_bond_atom_site_label_1
_geom_bond_atom_site_label_2
_geom_bond_distance
_geom_bond_site_symmetry_2
_geom_bond_publ_flag
O3 C36 1.351(9) . ?
O3 C37 1.442(9) . ?
O5 C66 1.359(9) . ?
O5 C67 1.416(10) . ?
O1 C1 1.365(9) . ?
O1 C7 1.440(11) . ?
O4 C51 1.385(9) . ?
O4 C52 1.440(10) . ?
O2 C21 1.355(9) . ?
O2 C22 1.432(10) . ?
C66 C61 1.416(10) . ?
C66 C65 1.389(11) . ?
C4 C3 1.391(11) . ?
C4 C5 1.382(10) . ?
C4 C8 1.528(10) . ?
C47 H47 0.9500 . ?
C47 C46 1.409(10) . ?
C47 C48 1.395(11) . ?
C74 C73 1.370(11) . ?
C74 C75 1.189(10) . ?
C63 C62 1.398(10) . ?
C63 C64 1.384(10) . ?
C63 C68 1.542(11) . ?
C61 C62 1.406(10) . ?
C61 C60 1.440(10) . ?
C62 H62 0.9500 . ?
C42 C35 1.424(12) . ?
C42 C43 1.200(11) . ?
C50 C51 1.382(11) . ?
C50 C57 1.421(11) . ?
C50 C49 1.376(10) . ?
C35 C34 1.390(11) . ?
C35 C36 1.405(10) . ?
C33 C34 1.404(11) . ?
C33 C32 1.383(10) . ?
C33 C38 1.529(12) . ?
C3 H3 0.9500 . ?
C3 C2 1.406(10) . ?
C43 C44 1.380(12) . ?
C46 C45 1.429(11) . ?
C46 C51 1.401(11) . ?
C28 C29 1.374(10) . ?
C28 C27 1.206(10) . ?
C45 C44 1.190(11) . ?
C57 C58 1.206(11) . ?
C73 C72 1.209(11) . ?
C2 C12 1.443(12) . ?
C2 C1 1.401(11) . ?
C64 H64 0.9500 . ?
C64 C65 1.401(11) . ?
C34 H34 0.9500 . ?
C30 C29 1.204(10) . ?
C30 C31 1.420(10) . ?
C6 C1 1.401(12) . ?
C6 C5 1.390(10) . ?
C6 C75 1.441(11) . ?
C19 H19 0.9500 . ?
C19 C18 1.389(10) . ?
C19 C20 1.392(11) . ?
C12 C13 1.193(12) . ?
C18 C17 1.391(11) . ?
C18 C23 1.533(11) . ?
C36 C31 1.402(11) . ?
C59 C58 1.370(11) . ?
C59 C60 1.184(10) . ?
C27 C20 1.447(11) . ?
C31 C32 1.413(11) . ?
C32 H32 0.9500 . ?
C5 H5 0.9500 . ?
C21 C16 1.401(11) . ?
C21 C20 1.395(12) . ?
C72 C65 1.444(10) . ?
C48 C49 1.403(11) . ?
C48 C53 1.544(10) . ?
C68 C70 1.512(12) . ?
C68 C69 1.521(11) . ?
C68 C71 1.548(11) . ?
C17 H17 0.9500 . ?
C17 C16 1.419(12) . ?
C49 H49 0.9500 . ?
C16 C15 1.405(12) . ?
C56 H56A 0.9800 . ?
C56 H56B 0.9800 . ?
C56 H56C 0.9800 . ?
C56 C53 1.537(10) . ?
C13 C14 1.376(13) . ?
C8 C10 1.545(12) . ?
C8 C9 1.498(11) . ?
C8 C11 1.556(10) . ?
C53 C54 1.533(12) . ?
C53 C55 1.514(12) . ?
C10 H10A 0.9800 . ?
C10 H10B 0.9800 . ?
C10 H10C 0.9800 . ?
C23 C24 1.540(10) . ?
C23 C25 1.538(12) . ?
C23 C26 1.525(11) . ?
C9 H9A 0.9800 . ?
C9 H9B 0.9800 . ?
C9 H9C 0.9800 . ?
C14 C15 1.212(12) . ?
C24 H24A 0.9800 . ?
C24 H24B 0.9800 . ?
C24 H24C 0.9800 . ?
C25 H25A 0.9800 . ?
C25 H25B 0.9800 . ?
C25 H25C 0.9800 . ?
C11 H11A 0.9800 . ?
C11 H11B 0.9800 . ?
C11 H11C 0.9800 . ?
C38 C41 1.537(11) . ?
C38 C39 1.502(12) . ?
C38 C40 1.529(11) . ?
C26 H26A 0.9800 . ?
C26 H26B 0.9800 . ?
C26 H26C 0.9800 . ?
C41 H41A 0.9800 . ?
C41 H41B 0.9800 . ?
C41 H41C 0.9800 . ?
C37 H37A 0.9800 . ?
C37 H37B 0.9800 . ?
C37 H37C 0.9800 . ?
C54 H54A 0.9800 . ?
C54 H54B 0.9800 . ?
C54 H54C 0.9800 . ?
C39 H39A 0.9800 . ?
C39 H39B 0.9800 . ?
C39 H39C 0.9800 . ?
C70 H70A 0.9800 . ?
C70 H70B 0.9800 . ?
C70 H70C 0.9800 . ?
C69 H69A 0.9800 . ?
C69 H69B 0.9800 . ?
C69 H69C 0.9800 . ?
C55 H55A 0.9800 . ?
C55 H55B 0.9800 . ?
C55 H55C 0.9800 . ?
C22 H22A 0.9800 . ?
C22 H22B 0.9800 . ?
C22 H22C 0.9800 . ?
C71 H71A 0.9800 . ?
C71 H71B 0.9800 . ?
C71 H71C 0.9800 . ?
C40 H40A 0.9800 . ?
C40 H40B 0.9800 . ?
C40 H40C 0.9800 . ?
C7 H7A 0.9800 . ?
C7 H7B 0.9800 . ?
C7 H7C 0.9800 . ?
C52 H52A 0.9800 . ?
C52 H52B 0.9800 . ?
C52 H52C 0.9800 . ?
C67 H67A 0.9800 . ?
C67 H67B 0.9800 . ?
C67 H67C 0.9800 . ?
C76 H76A 0.9800 . ?
C76 H76B 0.9800 . ?
C76 H76C 0.9800 . ?
C76 C77 1.35(3) . ?
C77 H77A 0.9900 . ?
C77 H77B 0.9900 . ?
C77 C78 1.42(3) . ?
C78 H78A 0.9900 . ?
C78 H78B 0.9900 . ?
C78 C79 1.54(3) . ?
C79 H79A 0.9900 . ?
C79 H79B 0.9900 . ?
C79 C80 1.42(3) . ?
C82 H82A 0.9800 . ?
C82 H82B 0.9800 . ?
C82 H82C 0.9800 . ?
C82 C81 1.34(4) . ?
C81 H81A 0.9900 . ?
C81 H81B 0.9900 . ?
C81 C80 1.49(3) . ?
C80 H80A 0.9900 . ?
C80 H80B 0.9900 . ?

loop_
_geom_torsion_atom_site_label_1
_geom_torsion_atom_site_label_2
_geom_torsion_atom_site_label_3
_geom_torsion_atom_site_label_4
_geom_torsion
_geom_torsion_site_symmetry_1
_geom_torsion_site_symmetry_2
_geom_torsion_site_symmetry_3
_geom_torsion_site_symmetry_4
_geom_torsion_publ_flag
O3 C36 C31 C30 -5.1(10) . . . . ?
O3 C36 C31 C32 -179.3(6) . . . . ?
O5 C66 C61 C62 -177.6(7) . . . . ?
O5 C66 C61 C60 -0.4(12) . . . . ?
O5 C66 C65 C64 176.3(7) . . . . ?
O5 C66 C65 C72 -1.3(12) . . . . ?
O2 C21 C16 C17 178.0(7) . . . . ?
O2 C21 C16 C15 -3.4(12) . . . . ?
O2 C21 C20 C19 -178.6(7) . . . . ?
O2 C21 C20 C27 0.5(12) . . . . ?
C66 C61 C62 C63 3.2(11) . . . . ?
C4 C3 C2 C12 179.6(7) . . . . ?
C4 C3 C2 C1 2.4(11) . . . . ?
C47 C46 C51 O4 178.6(7) . . . . ?
C47 C46 C51 C50 0.4(11) . . . . ?
C47 C48 C49 C50 -0.8(11) . . . . ?
C47 C48 C53 C56 -139.2(8) . . . . ?
C47 C48 C53 C54 -19.2(10) . . . . ?
C47 C48 C53 C55 100.8(9) . . . . ?
C63 C64 C65 C66 -0.5(12) . . . . ?
C63 C64 C65 C72 177.0(8) . . . . ?
C61 C66 C65 C64 0.3(12) . . . . ?
C61 C66 C65 C72 -177.2(7) . . . . ?
C62 C63 C64 C65 2.0(12) . . . . ?
C62 C63 C68 C70 85.2(9) . . . . ?
C62 C63 C68 C69 -154.0(7) . . . . ?
C62 C63 C68 C71 -36.1(11) . . . . ?
C42 C35 C34 C33 170.8(7) . . . . ?
C42 C35 C36 O3 7.8(10) . . . . ?
C42 C35 C36 C31 -173.0(7) . . . . ?
C35 C36 C31 C30 175.8(7) . . . . ?
C35 C36 C31 C32 1.5(10) . . . . ?
C3 C4 C5 C6 -0.3(11) . . . . ?
C3 C4 C8 C10 -129.2(8) . . . . ?
C3 C4 C8 C9 -6.9(11) . . . . ?
C3 C4 C8 C11 113.7(8) . . . . ?
C3 C2 C1 O1 174.4(7) . . . . ?
C3 C2 C1 C6 -1.8(11) . . . . ?
C46 C47 C48 C49 0.0(11) . . . . ?
C46 C47 C48 C53 -179.2(7) . . . . ?
C45 C46 C51 O4 -5.4(11) . . . . ?
C45 C46 C51 C50 176.5(7) . . . . ?
C51 C50 C49 C48 1.5(12) . . . . ?
C57 C50 C51 O4 8.0(11) . . . . ?
C57 C50 C51 C46 -173.9(7) . . . . ?
C57 C50 C49 C48 174.1(7) . . . . ?
C64 C63 C62 C61 -3.3(11) . . . . ?
C64 C63 C68 C70 -92.9(9) . . . . ?
C64 C63 C68 C69 27.9(11) . . . . ?
C64 C63 C68 C71 145.8(8) . . . . ?
C34 C35 C36 O3 -178.8(6) . . . . ?
C34 C35 C36 C31 0.4(10) . . . . ?
C34 C33 C32 C31 -0.7(10) . . . . ?
C34 C33 C38 C41 42.7(10) . . . . ?
C34 C33 C38 C39 162.2(7) . . . . ?
C34 C33 C38 C40 -77.4(9) . . . . ?
C30 C31 C32 C33 -175.6(7) . . . . ?
C19 C18 C17 C16 -1.8(11) . . . . ?
C19 C18 C23 C24 162.8(7) . . . . ?
C19 C18 C23 C25 43.2(10) . . . . ?
C19 C18 C23 C26 -77.0(9) . . . . ?
C12 C2 C1 O1 -2.7(11) . . . . ?
C12 C2 C1 C6 -179.0(7) . . . . ?
C1 C6 C5 C4 0.8(12) . . . . ?
C18 C19 C20 C27 -178.8(7) . . . . ?
C18 C19 C20 C21 0.3(12) . . . . ?
C18 C17 C16 C21 1.0(12) . . . . ?
C18 C17 C16 C15 -177.6(8) . . . . ?
C36 C35 C34 C33 -2.6(11) . . . . ?
C36 C31 C32 C33 -1.4(10) . . . . ?
C32 C33 C34 C35 2.6(10) . . . . ?
C32 C33 C38 C41 -136.4(8) . . . . ?
C32 C33 C38 C39 -16.9(10) . . . . ?
C32 C33 C38 C40 103.6(9) . . . . ?
C5 C4 C3 C2 -1.4(11) . . . . ?
C5 C4 C8 C10 53.7(9) . . . . ?
C5 C4 C8 C9 176.0(7) . . . . ?
C5 C4 C8 C11 -63.3(10) . . . . ?
C5 C6 C1 O1 -175.9(7) . . . . ?
C5 C6 C1 C2 0.3(12) . . . . ?
C60 C61 C62 C63 -174.0(7) . . . . ?
C75 C6 C1 O1 2.7(11) . . . . ?
C75 C6 C1 C2 178.8(7) . . . . ?
C75 C6 C5 C4 -177.7(7) . . . . ?
C65 C66 C61 C62 -1.7(12) . . . . ?
C65 C66 C61 C60 175.5(8) . . . . ?
C48 C47 C46 C45 -175.8(7) . . . . ?
C48 C47 C46 C51 0.2(11) . . . . ?
C68 C63 C62 C61 178.5(7) . . . . ?
C68 C63 C64 C65 -179.9(7) . . . . ?
C17 C18 C23 C24 -20.7(11) . . . . ?
C17 C18 C23 C25 -140.4(8) . . . . ?
C17 C18 C23 C26 99.4(9) . . . . ?
C49 C50 C51 O4 -179.4(7) . . . . ?
C49 C50 C51 C46 -1.3(11) . . . . ?
C49 C48 C53 C56 41.7(10) . . . . ?
C49 C48 C53 C54 161.7(7) . . . . ?
C49 C48 C53 C55 -78.3(9) . . . . ?
C16 C21 C20 C19 -1.2(12) . . . . ?
C16 C21 C20 C27 177.9(7) . . . . ?
C20 C19 C18 C17 1.2(11) . . . . ?
C20 C19 C18 C23 177.8(7) . . . . ?
C20 C21 C16 C17 0.6(12) . . . . ?
C20 C21 C16 C15 179.2(8) . . . . ?
C8 C4 C3 C2 -178.5(7) . . . . ?
C8 C4 C5 C6 176.9(7) . . . . ?
C53 C48 C49 C50 178.3(7) . . . . ?
C23 C18 C17 C16 -178.3(7) . . . . ?
C38 C33 C34 C35 -176.5(6) . . . . ?
C38 C33 C32 C31 178.4(6) . . . . ?
C37 O3 C36 C35 -92.5(8) . . . . ?
C37 O3 C36 C31 88.3(8) . . . . ?
C22 O2 C21 C16 106.9(9) . . . . ?
C22 O2 C21 C20 -75.7(10) . . . . ?
C7 O1 C1 C2 102.5(9) . . . . ?
C7 O1 C1 C6 -81.4(9) . . . . ?
C52 O4 C51 C50 -97.8(9) . . . . ?
C52 O4 C51 C46 84.0(9) . . . . ?
C67 O5 C66 C61 -91.0(9) . . . . ?
C67 O5 C66 C65 93.1(10) . . . . ?
C76 C77 C78 C79 -175(2) . . . . ?
C77 C78 C79 C80 -177(2) . . . . ?
C78 C79 C80 C81 178(2) . . . . ?
C82 C81 C80 C79 177(3) . . . . ?
